data_4336651
loop_
_publ_author_name
'Geng Bang Jin'

_publ_contact_author_address
;
       Chemical Sciences and Engineering Division
       Argonne National Laboratory
       Argonne, IL 60439, USA
;
_publ_contact_author_email gjin@anl.gov
_publ_contact_author_fax '+1 630 252 4225'
_publ_contact_author_name 'Geng Bang Jin'
_publ_contact_author_phone '+1 630 252 3658'
_publ_section_title
;
 Mixed-Valent Neptunium(IV/V) Compound with Cation-Cation-Bound
 Six-Membered Neptunyl Rings
;
_journal_name_full 'Inorganic Chemistry'
_journal_page_first 12317
_journal_page_last 12319
_journal_paper_doi 10.1021/ic4021492
_journal_volume 52
_journal_year 2013
_chemical_formula_moiety 'Na0.8(1) Np (Np O2)6 (O H)1.8(1) Cl9 (H2 O)7.2'
_chemical_formula_sum 'Cl9 H16.2 Na0.8 Np7 O21'
_chemical_formula_weight 2348.77
_chemical_name_common 'Sodium neptunium(IV) neptunyl(V) hydroxide chrolide hydrate'
_chemical_name_systematic
; 
 ? 
;
_space_group_IT_number 176
_symmetry_cell_setting hexagonal
_symmetry_space_group_name_Hall '-P 6c'
_symmetry_space_group_name_H-M 'P 63/m'
_atom_sites_solution_primary direct
_atom_sites_solution_secondary difmap
_audit_creation_method SHELXL-97
_cell_angle_alpha 90.00
_cell_angle_beta 90.00
_cell_angle_gamma 120.00
_cell_formula_units_Z 2
_cell_length_a 10.9879(4)
_cell_length_b 10.9879(4)
_cell_length_c 14.3934(6)
_cell_measurement_reflns_used 9915
_cell_measurement_temperature 100(2)
_cell_measurement_theta_max 30.01
_cell_measurement_theta_min 2.57
_cell_volume 1504.95(10)
_computing_cell_refinement 'Bruker APEX2'
_computing_data_collection 'Bruker APEX2'
_computing_data_reduction 'Bruker SAINT'
_computing_molecular_graphics 'CrystalMaker for Windows ver. 2.0.6 (2008)'
_computing_publication_material 'SHELXTL-97 (Sheldrick, 1997)'
_computing_structure_refinement 'SHELXL-97 (Sheldrick, 2008)'
_computing_structure_solution 'SHELXS-97 (Sheldrick, 2008)'
_diffrn_ambient_temperature 100(2)
_diffrn_measured_fraction_theta_full 0.974
_diffrn_measured_fraction_theta_max 0.974
_diffrn_measurement_device_type 'Bruker APEX-II CCD'
_diffrn_measurement_method '0.3 wide w/ exposures'
_diffrn_radiation_monochromator graphite
_diffrn_radiation_source 'fine-focus sealed tube'
_diffrn_radiation_type MoK\a
_diffrn_radiation_wavelength 0.71073
_diffrn_reflns_av_R_equivalents 0.0173
_diffrn_reflns_av_sigmaI/netI 0.0081
_diffrn_reflns_limit_h_max 15
_diffrn_reflns_limit_h_min -14
_diffrn_reflns_limit_k_max 15
_diffrn_reflns_limit_k_min -15
_diffrn_reflns_limit_l_max 19
_diffrn_reflns_limit_l_min -20
_diffrn_reflns_number 21429
_diffrn_reflns_theta_full 30.43
_diffrn_reflns_theta_max 30.43
_diffrn_reflns_theta_min 2.14
_exptl_absorpt_coefficient_mu 24.823
_exptl_absorpt_correction_T_max 0.327
_exptl_absorpt_correction_T_min 0.232
_exptl_absorpt_correction_type multi-scan
_exptl_absorpt_process_details SADABS
_exptl_crystal_colour 'dark green'
_exptl_crystal_density_diffrn 5.183
_exptl_crystal_description polyhedron
_exptl_crystal_F_000 1994
_exptl_crystal_size_max 0.065
_exptl_crystal_size_mid 0.052
_exptl_crystal_size_min 0.045
_refine_diff_density_max 17.950
_refine_diff_density_min -3.084
_refine_diff_density_rms 0.654
_refine_ls_extinction_coef 0.00048(12)
_refine_ls_extinction_expression Fc^*^=kFc[1+0.001xFc^2^\l^3^/sin(2\q)]^-1/4^
_refine_ls_extinction_method SHELXL
_refine_ls_goodness_of_fit_ref 1.063
_refine_ls_matrix_type full
_refine_ls_number_parameters 63
_refine_ls_number_reflns 1544
_refine_ls_number_restraints 0
_refine_ls_restrained_S_all 1.063
_refine_ls_R_factor_all 0.0471
_refine_ls_R_factor_gt 0.0443
_refine_ls_shift/su_max 0.000
_refine_ls_shift/su_mean 0.000
_refine_ls_structure_factor_coef Fsqd
_refine_ls_weighting_details 'calc w=1/[\s^2^(Fo^2^)+(0.0742P)^2^+123.7396P] where P=(Fo^2^+2Fc^2^)/3'
_refine_ls_weighting_scheme calc
_refine_ls_wR_factor_gt 0.1404
_refine_ls_wR_factor_ref 0.1421
_reflns_number_gt 1440
_reflns_number_total 1544
_reflns_threshold_expression >2sigma(I)
_cod_data_source_file ic4021492_si_001.cif
_cod_data_source_block p63m
_cod_original_formula_sum 'Cl9 H16.20 Na0.80 Np7 O21'
_cod_database_code 4336651

loop_
_symmetry_equiv_pos_as_xyz
'x, y, z'
'-y, x-y, z'
'-x+y, -x, z'
'-x, -y, z+1/2'
'y, -x+y, z+1/2'
'x-y, x, z+1/2'
'-x, -y, -z'
'y, -x+y, -z'
'x-y, x, -z'
'x, y, -z-1/2'
'-y, x-y, -z-1/2'
'-x+y, -x, -z-1/2'

loop_
_atom_site_label
_atom_site_type_symbol
_atom_site_fract_x
_atom_site_fract_y
_atom_site_fract_z
_atom_site_U_iso_or_equiv
_atom_site_adp_type
_atom_site_occupancy
_atom_site_symmetry_multiplicity
_atom_site_calc_flag
_atom_site_refinement_flags
Np1 Np 0.34904(5) 0.04532(5) 0.07699(3) 0.0123(2) Uani 1 1 d .
Np2 Np 0.6667 0.3333 0.2500 0.0025(2) Uani 1 6 d S
Cl1 Cl 0.1077(3) 0.5957(3) 0.0849(2) 0.0194(6) Uani 1 1 d .
Cl2 Cl 0.0943(6) 0.3604(6) 0.2500 0.0305(11) Uani 1 2 d S
O1 O 0.1029(10) 0.3033(11) 0.0203(7) 0.022(2) Uani 1 1 d .
O2 O 0.1796(13) 0.1154(11) 0.1608(12) 0.047(4) Uani 1 1 d .
O3 O 0.5014(8) 0.1940(8) 0.1364(6) 0.0107(15) Uani 1 1 d .
O4 O 0.4583(13) 0.3619(14) 0.2500 0.015(2) Uani 1 2 d S
Na1 Na 0.3333 0.6667 0.2500 0.085(19) Uiso 0.75(12) 6 d SP

loop_
_atom_site_aniso_label
_atom_site_aniso_U_11
_atom_site_aniso_U_22
_atom_site_aniso_U_33
_atom_site_aniso_U_23
_atom_site_aniso_U_13
_atom_site_aniso_U_12
Np1 0.0122(3) 0.0105(3) 0.0136(3) -0.00093(14) -0.00190(14) 0.00513(18)
Np2 0.0021(3) 0.0021(3) 0.0033(4) 0.000 0.000 0.00104(14)
Cl1 0.0167(13) 0.0155(13) 0.0205(14) 0.0012(10) 0.0009(10) 0.0041(11)
Cl2 0.022(2) 0.034(3) 0.031(3) 0.000 0.000 0.011(2)
O1 0.010(4) 0.030(5) 0.027(5) -0.006(4) 0.002(4) 0.010(4)
O2 0.024(6) 0.010(4) 0.095(12) -0.003(6) 0.030(7) 0.000(4)
O3 0.009(3) 0.010(3) 0.014(4) -0.004(3) -0.005(3) 0.006(3)
O4 0.014(5) 0.018(6) 0.015(5) 0.000 0.000 0.010(5)

loop_
_atom_type_symbol
_atom_type_description
_atom_type_scat_dispersion_real
_atom_type_scat_dispersion_imag
_atom_type_scat_source
O O 0.0106 0.0060 'International Tables Vol C Tables 4.2.6.8 and 6.1.1.4'
H H 0.0000 0.0000 'International Tables Vol C Tables 4.2.6.8 and 6.1.1.4'
Na Na 0.0362 0.0249 'International Tables Vol C Tables 4.2.6.8 and 6.1.1.4'
Cl Cl 0.1484 0.1585 'International Tables Vol C Tables 4.2.6.8 and 6.1.1.4'
Np Np -11.4937 4.1493 'International Tables Vol C Tables 4.2.6.8 and 6.1.1.4'

loop_
_geom_angle_atom_site_label_1
_geom_angle_atom_site_label_2
_geom_angle_atom_site_label_3
_geom_angle
_geom_angle_site_symmetry_1
_geom_angle_site_symmetry_3
O1 Np1 O3 178.8(4) 3 .
O1 Np1 O1 87.8(5) 3 8
O3 Np1 O1 93.4(4) . 8
O1 Np1 O2 91.0(5) 3 .
O3 Np1 O2 89.5(4) . .
O1 Np1 O2 68.7(4) 8 .
O1 Np1 Cl1 89.8(3) 3 3
O3 Np1 Cl1 89.2(3) . 3
O1 Np1 Cl1 144.2(2) 8 3
O2 Np1 Cl1 147.1(4) . 3
O1 Np1 Cl1 91.4(4) 3 9_655
O3 Np1 Cl1 89.0(3) . 9_655
O1 Np1 Cl1 71.5(2) 8 9_655
O2 Np1 Cl1 140.0(4) . 9_655
Cl1 Np1 Cl1 72.87(11) 3 9_655
O1 Np1 Cl2 90.5(3) 3 3
O3 Np1 Cl2 88.6(3) . 3
O1 Np1 Cl2 139.5(3) 8 3
O2 Np1 Cl2 70.9(4) . 3
Cl1 Np1 Cl2 76.21(14) 3 3
Cl1 Np1 Cl2 149.01(14) 9_655 3
O3 Np2 O3 137.87(16) . 11_656
O3 Np2 O3 77.0(3) . 2_655
O3 Np2 O3 88.1(4) 11_656 2_655
O3 Np2 O3 88.1(4) . 10_556
O3 Np2 O3 77.0(3) 11_656 10_556
O3 Np2 O3 137.87(16) 2_655 10_556
O3 Np2 O3 137.87(16) . 12_666
O3 Np2 O3 77.0(3) 11_656 12_666
O3 Np2 O3 137.87(16) 2_655 12_666
O3 Np2 O3 77.0(3) 10_556 12_666
O3 Np2 O3 77.0(3) . 3_665
O3 Np2 O3 137.87(16) 11_656 3_665
O3 Np2 O3 77.0(3) 2_655 3_665
O3 Np2 O3 137.87(16) 10_556 3_665
O3 Np2 O3 88.1(4) 12_666 3_665
O3 Np2 O4 70.3(3) . 2_655
O3 Np2 O4 67.6(3) 11_656 2_655
O3 Np2 O4 67.6(3) 2_655 2_655
O3 Np2 O4 70.3(3) 10_556 2_655
O3 Np2 O4 135.9(2) 12_666 2_655
O3 Np2 O4 135.9(2) 3_665 2_655
O3 Np2 O4 135.9(2) . 3_665
O3 Np2 O4 70.3(3) 11_656 3_665
O3 Np2 O4 70.3(3) 2_655 3_665
O3 Np2 O4 135.9(2) 10_556 3_665
O3 Np2 O4 67.6(3) 12_666 3_665
O3 Np2 O4 67.6(3) 3_665 3_665
O4 Np2 O4 120.002(1) 2_655 3_665
O3 Np2 O4 67.6(3) . .
O3 Np2 O4 135.9(2) 11_656 .
O3 Np2 O4 135.9(2) 2_655 .
O3 Np2 O4 67.6(3) 10_556 .
O3 Np2 O4 70.3(3) 12_666 .
O3 Np2 O4 70.3(3) 3_665 .
O4 Np2 O4 119.999(3) 2_655 .
O4 Np2 O4 119.999(2) 3_665 .
Np1 Cl1 Np1 107.13(11) 2 8_565
Np1 Cl1 Na1 104.84(10) 2 .
Np1 Cl1 Na1 145.43(11) 8_565 .
Np1 Cl2 Np1 123.56(19) 2 11_556
Np1 Cl2 Na1 108.35(13) 2 .
Np1 Cl2 Na1 108.35(13) 11_556 .
Np1 O1 Np1 166.3(6) 2 9
Np1 O3 Np2 162.3(5) . .
Cl2 Na1 Cl2 120.001(1) 3_565 .
Cl2 Na1 Cl2 120.000(1) 3_565 2_665
Cl2 Na1 Cl2 120.0 . 2_665
Cl2 Na1 Cl1 73.88(9) 3_565 .
Cl2 Na1 Cl1 66.58(9) . .
Cl2 Na1 Cl1 132.46(6) 2_665 .
Cl2 Na1 Cl1 66.58(9) 3_565 12_566
Cl2 Na1 Cl1 132.46(6) . 12_566
Cl2 Na1 Cl1 73.88(9) 2_665 12_566
Cl1 Na1 Cl1 140.33(4) . 12_566
Cl2 Na1 Cl1 73.88(9) 3_565 10_556
Cl2 Na1 Cl1 66.58(9) . 10_556
Cl2 Na1 Cl1 132.46(6) 2_665 10_556
Cl1 Na1 Cl1 94.52(11) . 10_556
Cl1 Na1 Cl1 71.99(9) 12_566 10_556
Cl2 Na1 Cl1 66.58(9) 3_565 3_565
Cl2 Na1 Cl1 132.46(6) . 3_565
Cl2 Na1 Cl1 73.88(9) 2_665 3_565
Cl1 Na1 Cl1 71.99(9) . 3_565
Cl1 Na1 Cl1 94.52(11) 12_566 3_565
Cl1 Na1 Cl1 140.33(4) 10_556 3_565
Cl2 Na1 Cl1 132.46(6) 3_565 2_665
Cl2 Na1 Cl1 73.88(9) . 2_665
Cl2 Na1 Cl1 66.58(9) 2_665 2_665
Cl1 Na1 Cl1 71.99(9) . 2_665
Cl1 Na1 Cl1 140.33(4) 12_566 2_665
Cl1 Na1 Cl1 140.33(4) 10_556 2_665
Cl1 Na1 Cl1 71.99(9) 3_565 2_665
Cl2 Na1 Cl1 132.46(6) 3_565 11_666
Cl2 Na1 Cl1 73.88(9) . 11_666
Cl2 Na1 Cl1 66.58(9) 2_665 11_666
Cl1 Na1 Cl1 140.33(4) . 11_666
Cl1 Na1 Cl1 71.99(9) 12_566 11_666
Cl1 Na1 Cl1 71.99(9) 10_556 11_666
Cl1 Na1 Cl1 140.33(4) 3_565 11_666
Cl1 Na1 Cl1 94.52(11) 2_665 11_666

loop_
_geom_bond_atom_site_label_1
_geom_bond_atom_site_label_2
_geom_bond_distance
_geom_bond_site_symmetry_2
Np1 O1 1.824(9) 3
Np1 O3 1.862(8) .
Np1 O1 2.444(9) 8
Np1 O2 2.636(12) .
Np1 Cl1 2.782(3) 3
Np1 Cl1 2.806(3) 9_655
Np1 Cl2 2.826(3) 3
Np2 O3 2.353(8) .
Np2 O3 2.353(8) 11_656
Np2 O3 2.353(8) 2_655
Np2 O3 2.353(8) 10_556
Np2 O3 2.353(8) 12_666
Np2 O3 2.353(8) 3_665
Np2 O4 2.462(12) 2_655
Np2 O4 2.462(13) 3_665
Np2 O4 2.462(12) .
Cl1 Np1 2.782(3) 2
Cl1 Np1 2.806(3) 8_565
Cl1 Na1 3.236(3) .
Cl2 Np1 2.826(3) 2
Cl2 Np1 2.826(3) 11_556
Cl2 Na1 3.064(6) .
O1 Np1 1.824(9) 2
O1 Np1 2.444(9) 9
Na1 Cl2 3.064(6) 3_565
Na1 Cl2 3.064(6) 2_665
Na1 Cl1 3.236(3) 12_566
Na1 Cl1 3.236(3) 10_556
Na1 Cl1 3.236(3) 3_565
Na1 Cl1 3.236(3) 2_665
Na1 Cl1 3.236(3) 11_666
